data_1572685
loop_
_publ_author_name
'Ionova, Violetta A.'
'Dmitrieva, Alena V.'
'Abel, Anton S.'
'Sergeev, Aleksandr D.'
'Evko, Grigory S.'
'Yakushev, Alexei A.'
'Gontcharenko, Victoria E.'
'Nefedov, Sergei E.'
'Roznyatovsky, Vitaly A.'
'Cheprakov, Andrey V.'
'Averin, Alexei D.'
'Magdesieva, Tatiana V.'
'Beletskaya, Irina P.'

_publ_section_title
;
 Di(pyridin-2-yl)amino-substituted 1,10-phenanthrolines and their
 Ru(II)-Pd(II) dinuclear complexes: synthesis, characterization and
 application in Cu-free Sonogashira reaction.
;
_journal_issue 41
_journal_name_full 'Dalton transactions (Cambridge, England : 2003)'
_journal_page_first 17021
_journal_page_last 17035
_journal_paper_doi 10.1039/d4dt02067g
_journal_volume 53
_journal_year 2024
_chemical_formula_moiety 'C13 H15 Cl2 N3 O Pd'
_chemical_formula_sum 'C13 H15 Cl2 N3 O Pd'
_chemical_formula_weight 406.58
_space_group_crystal_system orthorhombic
_space_group_IT_number 61
_space_group_name_Hall '-P 2ac 2ab'
_space_group_name_H-M_alt 'P b c a'
_atom_sites_solution_hydrogens geom
_atom_sites_solution_primary dual
_audit_creation_date 2022-11-16
_audit_creation_method
;
Olex2 1.5
(compiled 2022.04.07 svn.rca3783a0 for OlexSys, GUI svn.r6498)
;
_audit_update_record
;
2024-01-23 deposited with the CCDC.	2024-09-24 downloaded from the CCDC.
;
_cell_angle_alpha 90
_cell_angle_beta 90
_cell_angle_gamma 90
_cell_formula_units_Z 8
_cell_length_a 12.0324(10)
_cell_length_b 15.1880(13)
_cell_length_c 16.2973(14)
_cell_measurement_reflns_used 5156
_cell_measurement_temperature 120.00
_cell_measurement_theta_max 30.44
_cell_measurement_theta_min 2.50
_cell_volume 2978.3(4)
_computing_cell_refinement 'SAINT V8.40B (?, 2016)'
_computing_data_reduction 'SAINT V8.40B (?, 2016)'
_computing_molecular_graphics 'Olex2 1.5 (Dolomanov et al., 2009)'
_computing_publication_material 'Olex2 1.5 (Dolomanov et al., 2009)'
_computing_structure_refinement 'SHELXL 2018/3 (Sheldrick, 2015)'
_computing_structure_solution 'SHELXT 2018/2 (Sheldrick, 2018)'
_diffrn_ambient_temperature 120.00
_diffrn_measured_fraction_theta_full 1.000
_diffrn_measured_fraction_theta_max 1.000
_diffrn_measurement_device_type 'Bruker D8 Quest with Photon III detector'
_diffrn_measurement_method 'phi and omega shutterless scans'
_diffrn_radiation_type MoK\a
_diffrn_radiation_wavelength 0.71073
_diffrn_reflns_av_R_equivalents 0.0871
_diffrn_reflns_av_unetI/netI 0.0525
_diffrn_reflns_Laue_measured_fraction_full 1.000
_diffrn_reflns_Laue_measured_fraction_max 1.000
_diffrn_reflns_limit_h_max 14
_diffrn_reflns_limit_h_min -14
_diffrn_reflns_limit_k_max 18
_diffrn_reflns_limit_k_min -17
_diffrn_reflns_limit_l_max 19
_diffrn_reflns_limit_l_min -19
_diffrn_reflns_number 19389
_diffrn_reflns_point_group_measured_fraction_full 1.000
_diffrn_reflns_point_group_measured_fraction_max 1.000
_diffrn_reflns_theta_full 24.998
_diffrn_reflns_theta_max 24.998
_diffrn_reflns_theta_min 2.495
_diffrn_source 'micro-focus sealed X-ray tube'
_diffrn_source_current 1.4
_diffrn_source_power 0.07
_diffrn_source_voltage 50.0
_exptl_absorpt_coefficient_mu 1.603
_exptl_absorpt_correction_T_max 0.6478
_exptl_absorpt_correction_T_min 0.4555
_exptl_absorpt_correction_type multi-scan
_exptl_absorpt_process_details
;
SADABS-2016/2 (Bruker,2016/2) was used for absorption correction.
wR2(int) was 0.1743 before and 0.0856 after correction.
The Ratio of minimum to maximum transmission is 0.7031.
The \l/2 correction factor is Not present.
;
_exptl_crystal_colour red
_exptl_crystal_density_diffrn 1.813
_exptl_crystal_description block
_exptl_crystal_F_000 1616
_exptl_crystal_size_max 0.089
_exptl_crystal_size_mid 0.076
_exptl_crystal_size_min 0.072
_refine_diff_density_max 2.392
_refine_diff_density_min -0.738
_refine_diff_density_rms 0.158
_refine_ls_extinction_method none
_refine_ls_goodness_of_fit_ref 1.041
_refine_ls_hydrogen_treatment constr
_refine_ls_matrix_type full
_refine_ls_number_parameters 182
_refine_ls_number_reflns 2618
_refine_ls_number_restraints 0
_refine_ls_restrained_S_all 1.041
_refine_ls_R_factor_all 0.0520
_refine_ls_R_factor_gt 0.0429
_refine_ls_shift/su_max 0.001
_refine_ls_shift/su_mean 0.000
_refine_ls_structure_factor_coef Fsqd
_refine_ls_weighting_details 'w=1/[\s^2^(Fo^2^)+(0.0691P)^2^+2.2266P] where P=(Fo^2^+2Fc^2^)/3'
_refine_ls_weighting_scheme calc
_refine_ls_wR_factor_gt 0.1070
_refine_ls_wR_factor_ref 0.1159
_reflns_Friedel_coverage 0.000
_reflns_number_gt 2172
_reflns_number_total 2618
_reflns_threshold_expression 'I > 2\s(I)'
_cod_data_source_file d4dt02067g2.cif
_cod_data_source_block q_CCDC1
_cod_depositor_comments 'Adding full bibliography for 1572684--1572687.cif.'
_cod_database_code 1572685
_shelx_shelxl_version_number 2018/3
_shelx_space_group_comment
;
The symmetry employed for this shelxl refinement is uniquely defined
by the following loop, which should always be used as a source of
symmetry information in preference to the above space-group names.
They are only intended as comments.
;
_olex2_refinement_description
;
1. Fixed Uiso
 At 1.2 times of:
  All C(H) groups, All C(H,H) groups
 At 1.5 times of:
  All C(H,H,H) groups
2.a Secondary CH2 refined with riding coordinates:
 C11(H11A,H11B), C12(H12A,H12B)
2.b Aromatic/amide H refined with riding coordinates:
 C6(H6), C4(H4), C9(H9), C1(H1), C2(H2), C7(H7), C3(H3), C8(H8)
2.c Idealised Me refined as rotating group:
 C13(H13A,H13B,H13C)
;
_olex2_submission_special_instructions 'No special instructions were received'

loop_
_space_group_symop_operation_xyz
'x, y, z'
'-x+1/2, -y, z+1/2'
'-x, y+1/2, -z+1/2'
'x+1/2, -y+1/2, -z'
'-x, -y, -z'
'x-1/2, y, -z-1/2'
'x, -y-1/2, z-1/2'
'-x-1/2, y-1/2, z'

loop_
_atom_site_label
_atom_site_type_symbol
_atom_site_fract_x
_atom_site_fract_y
_atom_site_fract_z
_atom_site_U_iso_or_equiv
_atom_site_adp_type
_atom_site_occupancy
_atom_site_site_symmetry_order
_atom_site_calc_flag
_atom_site_refinement_flags_posn
_atom_site_refinement_flags_adp
_atom_site_refinement_flags_occupancy
_atom_site_disorder_assembly
_atom_site_disorder_group
Pd1 Pd 0.56527(3) 0.18890(2) 0.30562(2) 0.01503(16) Uani 1 1 d . . . . .
Cl1 Cl 0.55787(9) 0.06801(7) 0.22242(7) 0.0221(3) Uani 1 1 d . . . . .
Cl2 Cl 0.64792(10) 0.10788(8) 0.40789(7) 0.0246(3) Uani 1 1 d . . . . .
N2 N 0.4922(3) 0.2639(2) 0.2186(2) 0.0172(8) Uani 1 1 d . . . . .
N1 N 0.5738(3) 0.2996(2) 0.3735(2) 0.0153(8) Uani 1 1 d . . . . .
O1 O 0.8236(3) 0.3383(3) 0.1517(2) 0.0404(10) Uani 1 1 d . . . . .
N3 N 0.6199(3) 0.3751(2) 0.2527(2) 0.0174(8) Uani 1 1 d . . . . .
C10 C 0.5312(4) 0.3448(3) 0.2034(3) 0.0150(9) Uani 1 1 d . . . . .
C5 C 0.6068(3) 0.3743(3) 0.3379(3) 0.0155(9) Uani 1 1 d . . . . .
C11 C 0.6965(4) 0.4404(3) 0.2175(3) 0.0217(10) Uani 1 1 d . . . . .
H11A H 0.754353 0.454445 0.258612 0.026 Uiso 1 1 calc R U . . .
H11B H 0.654699 0.495166 0.206006 0.026 Uiso 1 1 calc R U . . .
C6 C 0.4050(4) 0.2337(3) 0.1749(3) 0.0191(10) Uani 1 1 d . . . . .
H6 H 0.375094 0.177459 0.187751 0.023 Uiso 1 1 calc R U . . .
C4 C 0.6297(4) 0.4489(3) 0.3853(3) 0.0214(10) Uani 1 1 d . . . . .
H4 H 0.655976 0.501287 0.360124 0.026 Uiso 1 1 calc R U . . .
C9 C 0.4864(4) 0.3971(3) 0.1414(3) 0.0175(9) Uani 1 1 d . . . . .
H9 H 0.515319 0.454260 0.131090 0.021 Uiso 1 1 calc R U . . .
C1 C 0.5544(4) 0.2979(3) 0.4554(3) 0.0213(11) Uani 1 1 d . . . . .
H1 H 0.526900 0.245267 0.479585 0.026 Uiso 1 1 calc R U . . .
C2 C 0.5732(4) 0.3698(3) 0.5047(3) 0.0240(11) Uani 1 1 d . . . . .
H2 H 0.558688 0.367586 0.561909 0.029 Uiso 1 1 calc R U . . .
C7 C 0.3581(4) 0.2819(3) 0.1124(3) 0.0208(10) Uani 1 1 d . . . . .
H7 H 0.298031 0.258695 0.081308 0.025 Uiso 1 1 calc R U . . .
C3 C 0.6139(4) 0.4454(3) 0.4686(3) 0.0254(11) Uani 1 1 d . . . . .
H3 H 0.630918 0.495249 0.501527 0.031 Uiso 1 1 calc R U . . .
C8 C 0.4001(4) 0.3650(3) 0.0955(3) 0.0216(10) Uani 1 1 d . . . . .
H8 H 0.369315 0.399348 0.052435 0.026 Uiso 1 1 calc R U . . .
C12 C 0.7521(4) 0.4103(4) 0.1398(3) 0.0308(12) Uani 1 1 d . . . . .
H12A H 0.694383 0.393832 0.099364 0.037 Uiso 1 1 calc R U . . .
H12B H 0.795205 0.459941 0.116543 0.037 Uiso 1 1 calc R U . . .
C13 C 0.7792(5) 0.2560(4) 0.1290(4) 0.0389(14) Uani 1 1 d . . . . .
H13A H 0.755343 0.258129 0.071561 0.058 Uiso 1 1 calc R U . . .
H13B H 0.715257 0.242316 0.164024 0.058 Uiso 1 1 calc R U . . .
H13C H 0.836063 0.210403 0.135690 0.058 Uiso 1 1 calc R U . . .

loop_
_atom_site_aniso_label
_atom_site_aniso_U_11
_atom_site_aniso_U_22
_atom_site_aniso_U_33
_atom_site_aniso_U_23
_atom_site_aniso_U_13
_atom_site_aniso_U_12
Pd1 0.0106(2) 0.0214(3) 0.0132(2) 0.00041(13) -0.00050(12) -0.00031(12)
Cl1 0.0244(6) 0.0222(6) 0.0198(6) -0.0013(5) -0.0025(4) 0.0011(4)
Cl2 0.0252(6) 0.0268(6) 0.0219(6) 0.0038(5) -0.0068(5) 0.0012(5)
N2 0.0116(19) 0.024(2) 0.0164(19) -0.0035(16) 0.0007(15) 0.0011(15)
N1 0.0096(19) 0.024(2) 0.012(2) -0.0021(15) -0.0004(14) 0.0018(14)
O1 0.0151(19) 0.068(3) 0.039(2) -0.022(2) -0.0031(16) 0.0031(18)
N3 0.014(2) 0.023(2) 0.0158(19) 0.0021(16) -0.0016(15) -0.0035(15)
C10 0.010(2) 0.022(2) 0.013(2) -0.0068(17) 0.0014(16) 0.0028(19)
C5 0.007(2) 0.024(2) 0.016(2) -0.0042(18) -0.0015(17) -0.0002(17)
C11 0.016(2) 0.031(3) 0.018(2) 0.006(2) -0.0017(18) -0.008(2)
C6 0.010(2) 0.030(3) 0.018(2) -0.005(2) 0.0023(17) -0.0005(19)
C4 0.016(2) 0.029(3) 0.020(2) 0.000(2) -0.0042(18) -0.0020(19)
C9 0.016(2) 0.022(2) 0.015(2) -0.0011(18) 0.0012(18) 0.0021(18)
C1 0.015(2) 0.034(3) 0.015(3) 0.006(2) 0.0008(18) 0.0005(19)
C2 0.022(2) 0.037(3) 0.013(2) -0.004(2) -0.0029(18) 0.005(2)
C7 0.012(2) 0.034(3) 0.016(2) -0.006(2) -0.0036(18) 0.0017(19)
C3 0.018(2) 0.032(3) 0.026(3) -0.009(2) -0.009(2) 0.005(2)
C8 0.020(2) 0.030(3) 0.015(2) 0.0003(19) 0.0008(18) 0.007(2)
C12 0.022(3) 0.051(3) 0.020(3) 0.000(2) 0.002(2) -0.011(2)
C13 0.021(3) 0.060(4) 0.035(3) -0.008(3) 0.002(2) -0.003(3)

loop_
_atom_type_symbol
_atom_type_description
_atom_type_scat_dispersion_real
_atom_type_scat_dispersion_imag
_atom_type_scat_source
C C 0.0033 0.0016 'International Tables Vol C Tables 4.2.6.8 and 6.1.1.4'
H H 0.0000 0.0000 'International Tables Vol C Tables 4.2.6.8 and 6.1.1.4'
Cl Cl 0.1484 0.1585 'International Tables Vol C Tables 4.2.6.8 and 6.1.1.4'
N N 0.0061 0.0033 'International Tables Vol C Tables 4.2.6.8 and 6.1.1.4'
O O 0.0106 0.0060 'International Tables Vol C Tables 4.2.6.8 and 6.1.1.4'
Pd Pd -0.9988 1.0072 'International Tables Vol C Tables 4.2.6.8 and 6.1.1.4'

loop_
_geom_angle_atom_site_label_1
_geom_angle_atom_site_label_2
_geom_angle_atom_site_label_3
_geom_angle
_geom_angle_site_symmetry_1
_geom_angle_site_symmetry_3
_geom_angle_publ_flag
Cl1 Pd1 Cl2 90.97(4) . . ?
N2 Pd1 Cl1 91.10(11) . . ?
N2 Pd1 Cl2 177.91(11) . . ?
N1 Pd1 Cl1 176.82(11) . . ?
N1 Pd1 Cl2 91.52(11) . . ?
N1 Pd1 N2 86.41(15) . . ?
C10 N2 Pd1 119.6(3) . . ?
C10 N2 C6 119.2(4) . . ?
C6 N2 Pd1 121.1(3) . . ?
C5 N1 Pd1 119.1(3) . . ?
C5 N1 C1 119.8(4) . . ?
C1 N1 Pd1 121.0(3) . . ?
C12 O1 C13 115.0(4) . . ?
C10 N3 C11 118.2(4) . . ?
C5 N3 C10 118.4(3) . . ?
C5 N3 C11 117.7(3) . . ?
N2 C10 N3 117.4(4) . . ?
N2 C10 C9 121.4(4) . . ?
C9 C10 N3 121.2(4) . . ?
N1 C5 N3 118.3(4) . . ?
N1 C5 C4 120.4(4) . . ?
N3 C5 C4 121.2(4) . . ?
N3 C11 H11A 108.8 . . ?
N3 C11 H11B 108.8 . . ?
N3 C11 C12 113.8(4) . . ?
H11A C11 H11B 107.7 . . ?
C12 C11 H11A 108.8 . . ?
C12 C11 H11B 108.8 . . ?
N2 C6 H6 119.0 . . ?
N2 C6 C7 121.9(4) . . ?
C7 C6 H6 119.0 . . ?
C5 C4 H4 120.4 . . ?
C3 C4 C5 119.2(4) . . ?
C3 C4 H4 120.4 . . ?
C10 C9 H9 120.5 . . ?
C8 C9 C10 119.1(4) . . ?
C8 C9 H9 120.5 . . ?
N1 C1 H1 119.0 . . ?
N1 C1 C2 122.0(4) . . ?
C2 C1 H1 119.0 . . ?
C1 C2 H2 120.9 . . ?
C1 C2 C3 118.2(5) . . ?
C3 C2 H2 120.9 . . ?
C6 C7 H7 120.6 . . ?
C6 C7 C8 118.7(4) . . ?
C8 C7 H7 120.6 . . ?
C4 C3 C2 120.2(4) . . ?
C4 C3 H3 119.9 . . ?
C2 C3 H3 119.9 . . ?
C9 C8 C7 119.5(4) . . ?
C9 C8 H8 120.2 . . ?
C7 C8 H8 120.2 . . ?
O1 C12 C11 113.1(4) . . ?
O1 C12 H12A 109.0 . . ?
O1 C12 H12B 109.0 . . ?
C11 C12 H12A 109.0 . . ?
C11 C12 H12B 109.0 . . ?
H12A C12 H12B 107.8 . . ?
O1 C13 H13A 109.5 . . ?
O1 C13 H13B 109.5 . . ?
O1 C13 H13C 109.5 . . ?
H13A C13 H13B 109.5 . . ?
H13A C13 H13C 109.5 . . ?
H13B C13 H13C 109.5 . . ?

loop_
_geom_bond_atom_site_label_1
_geom_bond_atom_site_label_2
_geom_bond_distance
_geom_bond_site_symmetry_2
_geom_bond_publ_flag
Pd1 Cl1 2.2843(12) . ?
Pd1 Cl2 2.2981(11) . ?
Pd1 N2 2.020(4) . ?
Pd1 N1 2.016(4) . ?
N2 C10 1.338(6) . ?
N2 C6 1.348(6) . ?
N1 C5 1.334(6) . ?
N1 C1 1.356(6) . ?
O1 C12 1.405(7) . ?
O1 C13 1.409(7) . ?
N3 C10 1.413(6) . ?
N3 C5 1.398(6) . ?
N3 C11 1.470(5) . ?
C10 C9 1.395(6) . ?
C5 C4 1.399(6) . ?
C11 H11A 0.9900 . ?
C11 H11B 0.9900 . ?
C11 C12 1.503(7) . ?
C6 H6 0.9500 . ?
C6 C7 1.377(7) . ?
C4 H4 0.9500 . ?
C4 C3 1.372(7) . ?
C9 H9 0.9500 . ?
C9 C8 1.369(7) . ?
C1 H1 0.9500 . ?
C1 C2 1.375(7) . ?
C2 H2 0.9500 . ?
C2 C3 1.379(7) . ?
C7 H7 0.9500 . ?
C7 C8 1.387(7) . ?
C3 H3 0.9500 . ?
C8 H8 0.9500 . ?
C12 H12A 0.9900 . ?
C12 H12B 0.9900 . ?
C13 H13A 0.9800 . ?
C13 H13B 0.9800 . ?
C13 H13C 0.9800 . ?

loop_
_geom_torsion_atom_site_label_1
_geom_torsion_atom_site_label_2
_geom_torsion_atom_site_label_3
_geom_torsion_atom_site_label_4
_geom_torsion
_geom_torsion_site_symmetry_1
_geom_torsion_site_symmetry_2
_geom_torsion_site_symmetry_3
_geom_torsion_site_symmetry_4
_geom_torsion_publ_flag
Pd1 N2 C10 N3 -2.8(5) . . . . ?
Pd1 N2 C10 C9 177.1(3) . . . . ?
Pd1 N2 C6 C7 -176.4(3) . . . . ?
Pd1 N1 C5 N3 8.3(5) . . . . ?
Pd1 N1 C5 C4 -170.3(3) . . . . ?
Pd1 N1 C1 C2 171.7(3) . . . . ?
N2 C10 C9 C8 0.5(7) . . . . ?
N2 C6 C7 C8 -1.8(7) . . . . ?
N1 C5 C4 C3 -2.5(6) . . . . ?
N1 C1 C2 C3 -0.4(7) . . . . ?
N3 C10 C9 C8 -179.7(4) . . . . ?
N3 C5 C4 C3 178.9(4) . . . . ?
N3 C11 C12 O1 -65.2(5) . . . . ?
C10 N2 C6 C7 3.3(7) . . . . ?
C10 N3 C5 N1 51.7(5) . . . . ?
C10 N3 C5 C4 -129.7(4) . . . . ?
C10 N3 C11 C12 -57.7(6) . . . . ?
C10 C9 C8 C7 1.0(7) . . . . ?
C5 N1 C1 C2 -3.6(6) . . . . ?
C5 N3 C10 N2 -54.8(5) . . . . ?
C5 N3 C10 C9 125.4(4) . . . . ?
C5 N3 C11 C12 149.3(4) . . . . ?
C5 C4 C3 C2 -1.5(7) . . . . ?
C11 N3 C10 N2 152.4(4) . . . . ?
C11 N3 C10 C9 -27.5(6) . . . . ?
C11 N3 C5 N1 -155.4(4) . . . . ?
C11 N3 C5 C4 23.2(6) . . . . ?
C6 N2 C10 N3 177.6(4) . . . . ?
C6 N2 C10 C9 -2.6(6) . . . . ?
C6 C7 C8 C9 -0.3(7) . . . . ?
C1 N1 C5 N3 -176.4(4) . . . . ?
C1 N1 C5 C4 5.0(6) . . . . ?
C1 C2 C3 C4 2.9(7) . . . . ?
C13 O1 C12 C11 100.8(5) . . . . ?
